data_4110869
loop_
_publ_author_name
'Michal Rafilovich'
'Joel Bernstein'

_publ_section_title
;
 Serendipity and Four Polymorphic Structures of Benzidine, C12H12N2
;
_journal_name_full 'Journal of the American Chemical Society'
_journal_page_first 12185
_journal_page_last 12191
_journal_paper_doi 10.1021/ja063224b
_journal_volume 128
_journal_year 2006
_chemical_formula_sum 'C12 H12 N2'
_chemical_formula_weight 184.24
_chemical_name_systematic
; 
 ? 
;
_space_group_IT_number 14
_symmetry_cell_setting monoclinic
_symmetry_space_group_name_Hall '-P 2yn'
_symmetry_space_group_name_H-M 'P 1 21/n 1'
_atom_sites_solution_hydrogens geom
_atom_sites_solution_primary direct
_atom_sites_solution_secondary difmap
_audit_creation_method SHELXL-97
_cell_angle_alpha 90.00
_cell_angle_beta 99.966(4)
_cell_angle_gamma 90.00
_cell_formula_units_Z 18
_cell_length_a 11.3178(14)
_cell_length_b 22.552(3)
_cell_length_c 18.076(2)
_cell_measurement_temperature 295(2)
_cell_volume 4544.1(10)
_computing_cell_refinement 'Bruker SMART'
_computing_data_collection 'Bruker SMART'
_computing_data_reduction 'Bruker SHELXTL'
_computing_molecular_graphics 'Bruker SHELXTL'
_computing_publication_material 'Bruker SHELXTL'
_computing_structure_refinement 'SHELXL-97 (Sheldrick, 1997)'
_computing_structure_solution 'SHELXS-97 (Sheldrick, 1990)'
_diffrn_ambient_temperature 295(2)
_diffrn_measured_fraction_theta_full 0.998
_diffrn_measured_fraction_theta_max 0.998
_diffrn_measurement_device_type 'CCD area detector'
_diffrn_measurement_method 'phi and omega scans'
_diffrn_radiation_monochromator graphite
_diffrn_radiation_source 'fine-focus sealed tube'
_diffrn_radiation_type MoK\a
_diffrn_radiation_wavelength 0.71073
_diffrn_reflns_av_R_equivalents 0.1458
_diffrn_reflns_av_sigmaI/netI 0.2220
_diffrn_reflns_limit_h_max 15
_diffrn_reflns_limit_h_min -15
_diffrn_reflns_limit_k_max 23
_diffrn_reflns_limit_k_min -30
_diffrn_reflns_limit_l_max 23
_diffrn_reflns_limit_l_min -24
_diffrn_reflns_number 39535
_diffrn_reflns_theta_full 28.30
_diffrn_reflns_theta_max 28.30
_diffrn_reflns_theta_min 1.46
_exptl_absorpt_coefficient_mu 0.073
_exptl_absorpt_correction_type none
_exptl_crystal_colour brown
_exptl_crystal_density_diffrn 1.212
_exptl_crystal_description prism
_exptl_crystal_F_000 1764
_refine_diff_density_max 0.160
_refine_diff_density_min -0.138
_refine_diff_density_rms 0.034
_refine_ls_extinction_method none
_refine_ls_goodness_of_fit_ref 0.704
_refine_ls_hydrogen_treatment mixed
_refine_ls_matrix_type full
_refine_ls_number_parameters 700
_refine_ls_number_reflns 11265
_refine_ls_number_restraints 0
_refine_ls_restrained_S_all 0.704
_refine_ls_R_factor_all 0.2691
_refine_ls_R_factor_gt 0.0489
_refine_ls_shift/su_max 0.013
_refine_ls_shift/su_mean 0.002
_refine_ls_structure_factor_coef Fsqd
_refine_ls_weighting_details 'calc w=1/[\s^2^(Fo^2^)+(0.0655P)^2^+0.0000P] where P=(Fo^2^+2Fc^2^)/3'
_refine_ls_weighting_scheme calc
_refine_ls_wR_factor_gt 0.1082
_refine_ls_wR_factor_ref 0.1795
_reflns_number_gt 2308
_reflns_number_total 11265
_reflns_threshold_expression >2sigma(I)
_cod_data_source_file ja063224bsi20060509_051213.cif
_cod_data_source_block cobenz
_cod_original_cell_volume 4544.0(10)
_cod_database_code 4110869

loop_
_symmetry_equiv_pos_as_xyz
'x, y, z'
'-x+1/2, y+1/2, -z+1/2'
'-x, -y, -z'
'x-1/2, -y-1/2, z-1/2'

loop_
_atom_site_label
_atom_site_type_symbol
_atom_site_fract_x
_atom_site_fract_y
_atom_site_fract_z
_atom_site_U_iso_or_equiv
_atom_site_adp_type
_atom_site_occupancy
_atom_site_symmetry_multiplicity
_atom_site_calc_flag
_atom_site_refinement_flags
C4 C 0.8769(4) 0.38754(18) 0.45240(18) 0.0609(10) Uani 1 1 d .
C7 C 0.7470(4) 0.40066(17) 0.43793(18) 0.0612(10) Uani 1 1 d .
N1 N 1.2507(3) 0.35697(14) 0.49597(16) 0.0893(11) Uani 1 1 d .
H2 H 1.2786 0.3236 0.5143 0.107 Uiso 1 1 calc R
H1 H 1.2991 0.3846 0.4876 0.107 Uiso 1 1 calc R
C8 C 0.6598(4) 0.3559(2) 0.4190(2) 0.0690(12) Uani 1 1 d .
C3 C 0.9242(4) 0.33311(18) 0.4794(2) 0.0686(11) Uani 1 1 d .
C12 C 0.7035(5) 0.4580(2) 0.4417(2) 0.0717(12) Uani 1 1 d .
C1 C 1.1273(4) 0.3663(2) 0.4798(2) 0.0691(11) Uani 1 1 d .
C5 C 0.9591(5) 0.4306(2) 0.4400(2) 0.0751(13) Uani 1 1 d .
N2 N 0.3760(3) 0.44008(15) 0.38928(18) 0.0940(11) Uani 1 1 d .
H11 H 0.3233 0.4125 0.3783 0.113 Uiso 1 1 calc R
H12 H 0.3536 0.4765 0.3905 0.113 Uiso 1 1 calc R
C10 C 0.4983(4) 0.4256(2) 0.4052(2) 0.0716(12) Uani 1 1 d .
C2 C 1.0475(4) 0.3225(2) 0.4928(2) 0.0743(12) Uani 1 1 d .
C6 C 1.0813(5) 0.4205(2) 0.4526(2) 0.0753(13) Uani 1 1 d .
C9 C 0.5379(4) 0.3684(2) 0.4040(2) 0.0740(12) Uani 1 1 d .
C11 C 0.5823(5) 0.4708(2) 0.4261(2) 0.0788(14) Uani 1 1 d .
C40 C 0.3717(4) 0.07400(16) 0.2127(2) 0.0663(11) Uani 1 1 d .
C25 C 0.6873(4) 0.2833(2) 0.1948(2) 0.0740(12) Uani 1 1 d .
C28 C 0.4507(4) 0.3109(2) 0.21494(18) 0.0650(11) Uani 1 1 d .
C43 C 0.2409(4) 0.08621(17) 0.1987(2) 0.0685(11) Uani 1 1 d .
N8 N -0.1291(3) 0.12600(14) 0.16659(17) 0.0911(11) Uani 1 1 d .
H47 H -0.1599 0.1492 0.1306 0.109 Uiso 1 1 calc R
H48 H -0.1733 0.1119 0.1967 0.109 Uiso 1 1 calc R
C39 C 0.4379(5) 0.0752(2) 0.1552(3) 0.0811(14) Uani 1 1 d .
C30 C 0.6568(4) 0.3403(2) 0.2106(2) 0.0743(12) Uani 1 1 d .
N5 N 0.8036(3) 0.26939(16) 0.18316(16) 0.0911(11) Uani 1 1 d .
H25 H 0.8571 0.2967 0.1859 0.109 Uiso 1 1 calc R
H26 H 0.8213 0.2335 0.1733 0.109 Uiso 1 1 calc R
C31 C 0.3289(4) 0.3266(2) 0.2276(2) 0.0693(11) Uani 1 1 d .
C27 C 0.4832(5) 0.2539(2) 0.1991(2) 0.0763(13) Uani 1 1 d .
C46 C -0.0084(4) 0.11129(19) 0.1761(2) 0.0746(12) Uani 1 1 d .
C38 C 0.5581(5) 0.0611(2) 0.1654(3) 0.0802(14) Uani 1 1 d .
C29 C 0.5405(5) 0.3534(3) 0.2201(2) 0.0766(13) Uani 1 1 d .
C47 C 0.0439(4) 0.07349(19) 0.2339(2) 0.0787(13) Uani 1 1 d .
C26 C 0.5982(5) 0.2406(3) 0.1891(2) 0.0831(15) Uani 1 1 d .
C48 C 0.1659(4) 0.06292(18) 0.2447(2) 0.0802(13) Uani 1 1 d .
H46 H 0.1995 0.0390 0.2848 0.096 Uiso 1 1 calc R
C45 C 0.0636(5) 0.1338(2) 0.1279(3) 0.0821(14) Uani 1 1 d .
C41 C 0.4338(4) 0.06049(19) 0.2833(2) 0.0801(13) Uani 1 1 d .
C37 C 0.6165(4) 0.04403(18) 0.2349(2) 0.0800(12) Uani 1 1 d .
N7 N 0.7384(3) 0.02651(17) 0.2451(2) 0.1097(13) Uani 1 1 d .
H38 H 0.7760 0.0266 0.2077 0.132 Uiso 1 1 calc R
H37 H 0.7749 0.0158 0.2888 0.132 Uiso 1 1 calc R
C44 C 0.1854(5) 0.1220(2) 0.1399(2) 0.0798(13) Uani 1 1 d .
C36 C 0.2743(4) 0.3797(2) 0.2031(2) 0.0857(13) Uani 1 1 d .
H31 H 0.3149 0.4059 0.1765 0.103 Uiso 1 1 calc R
C42 C 0.5544(4) 0.0459(2) 0.2944(2) 0.0905(14) Uani 1 1 d .
H42 H 0.5943 0.0372 0.3426 0.109 Uiso 1 1 calc R
C34 C 0.1020(5) 0.3579(3) 0.2568(3) 0.1051(19) Uani 1 1 d .
C35 C 0.1622(5) 0.3953(2) 0.2167(3) 0.1027(16) Uani 1 1 d .
H32 H 0.1277 0.4311 0.1986 0.123 Uiso 1 1 calc R
C32 C 0.2646(5) 0.2886(2) 0.2667(2) 0.1001(15) Uani 1 1 d .
H34 H 0.2973 0.2522 0.2835 0.120 Uiso 1 1 calc R
N6 N -0.0157(3) 0.3724(2) 0.2701(2) 0.1444(18) Uani 1 1 d .
H35 H -0.0544 0.3476 0.2931 0.173 Uiso 1 1 calc R
H36 H -0.0478 0.4058 0.2551 0.173 Uiso 1 1 calc R
C33 C 0.1507(6) 0.3048(4) 0.2812(3) 0.1069(19) Uani 1 1 d .
C22 C 0.4565(4) 0.21294(17) 0.4966(2) 0.0708(11) Uani 1 1 d .
C19 C 0.6902(4) 0.19473(15) 0.4649(2) 0.0635(11) Uani 1 1 d .
C24 C 0.6704(5) 0.21037(17) 0.5364(2) 0.0716(12) Uani 1 1 d .
C52 C 0.5599(3) 0.99552(19) 0.4897(2) 0.0693(12) Uani 1 1 d .
N4 N 0.3419(3) 0.22395(14) 0.51104(18) 0.0946(11) Uani 1 1 d .
H24 H 0.3322 0.2350 0.5551 0.114 Uiso 1 1 calc R
H23 H 0.2807 0.2197 0.4759 0.114 Uiso 1 1 calc R
C16 C 0.8114(4) 0.18431(15) 0.4490(2) 0.0643(11) Uani 1 1 d .
C17 C 0.9085(5) 0.17159(18) 0.5049(2) 0.0743(13) Uani 1 1 d .
C13 C 1.0419(4) 0.15789(19) 0.4175(3) 0.0851(13) Uani 1 1 d .
C20 C 0.5871(5) 0.18834(18) 0.4111(2) 0.0747(13) Uani 1 1 d .
N3 N 1.1559(3) 0.14476(17) 0.40179(19) 0.1144(14) Uani 1 1 d .
H13 H 1.2140 0.1370 0.4379 0.137 Uiso 1 1 calc R
H14 H 1.1679 0.1445 0.3561 0.137 Uiso 1 1 calc R
C14 C 0.9481(5) 0.1732(2) 0.3615(3) 0.0966(17) Uani 1 1 d .
C23 C 0.5566(5) 0.21941(18) 0.5517(3) 0.0768(13) Uani 1 1 d .
C15 C 0.8371(5) 0.1855(2) 0.3768(3) 0.0836(16) Uani 1 1 d .
C54 C 0.7591(5) 1.0309(3) 0.4805(3) 0.0980(16) Uani 1 1 d .
C18 C 1.0216(5) 0.15850(19) 0.4901(3) 0.0788(13) Uani 1 1 d .
C49 C 0.7857(5) 0.9807(2) 0.4439(3) 0.0845(13) Uani 1 1 d .
C51 C 0.5902(5) 0.9442(2) 0.4549(3) 0.0843(15) Uani 1 1 d .
C53 C 0.6503(6) 1.0375(2) 0.5023(3) 0.0905(16) Uani 1 1 d .
C50 C 0.7003(6) 0.9369(2) 0.4337(3) 0.0950(17) Uani 1 1 d .
C21 C 0.4743(5) 0.1968(2) 0.4256(2) 0.0803(13) Uani 1 1 d .
N9 N 0.8918(6) 0.9769(3) 0.4130(4) 0.1221(19) Uani 1 1 d .
H53 H 0.637(3) 1.0685(16) 0.5276(19) 0.078(15) Uiso 1 1 d .
H49 H 0.938(5) 1.004(3) 0.441(3) 0.17(3) Uiso 1 1 d .
H19 H 0.601(2) 0.1757(12) 0.3634(15) 0.042(9) Uiso 1 1 d .
H7 H 0.690(3) 0.3124(16) 0.4116(18) 0.094(13) Uiso 1 1 d .
H41 H 0.390(3) 0.0606(13) 0.3341(17) 0.081(11) Uiso 1 1 d .
H18 H 0.897(2) 0.1673(12) 0.5528(16) 0.046(10) Uiso 1 1 d .
H40 H 0.400(3) 0.0848(13) 0.1116(16) 0.051(11) Uiso 1 1 d .
H5 H 0.928(3) 0.4654(16) 0.4205(19) 0.082(14) Uiso 1 1 d .
H30 H 0.717(3) 0.3723(14) 0.2145(17) 0.071(12) Uiso 1 1 d .
H16 H 0.967(3) 0.1753(15) 0.3174(18) 0.073(13) Uiso 1 1 d .
H21 H 0.544(3) 0.2230(14) 0.6019(19) 0.076(12) Uiso 1 1 d .
H43 H 0.233(3) 0.1406(15) 0.1065(19) 0.082(14) Uiso 1 1 d .
H6 H 1.136(3) 0.4495(16) 0.4351(18) 0.087(14) Uiso 1 1 d .
H8 H 0.472(3) 0.3290(17) 0.381(2) 0.120(14) Uiso 1 1 d .
H4 H 0.860(3) 0.2942(16) 0.4854(18) 0.104(13) Uiso 1 1 d .
H15 H 1.088(3) 0.1435(15) 0.532(2) 0.098(13) Uiso 1 1 d .
H20 H 0.400(3) 0.1862(15) 0.3900(19) 0.084(12) Uiso 1 1 d .
H45 H -0.005(3) 0.0553(16) 0.2762(19) 0.100(13) Uiso 1 1 d .
H17 H 0.788(3) 0.1953(15) 0.3449(17) 0.054(13) Uiso 1 1 d .
H28 H 0.427(3) 0.2222(14) 0.1966(17) 0.067(12) Uiso 1 1 d .
H3 H 1.072(3) 0.2784(18) 0.510(2) 0.112(15) Uiso 1 1 d .
H22 H 0.741(3) 0.2127(14) 0.5756(18) 0.077(12) Uiso 1 1 d .
H51 H 0.711(3) 0.9093(15) 0.4076(19) 0.064(14) Uiso 1 1 d .
H39 H 0.598(3) 0.0620(16) 0.1282(19) 0.082(15) Uiso 1 1 d .
H27 H 0.618(3) 0.2076(14) 0.1786(18) 0.058(14) Uiso 1 1 d .
H10 H 0.764(3) 0.4904(17) 0.4551(19) 0.107(15) Uiso 1 1 d .
H52 H 0.532(3) 0.9173(15) 0.4505(17) 0.064(13) Uiso 1 1 d .
H29 H 0.526(4) 0.3913(18) 0.225(2) 0.102(18) Uiso 1 1 d .
H33 H 0.111(4) 0.273(2) 0.305(2) 0.14(2) Uiso 1 1 d .
H44 H 0.038(4) 0.1630(18) 0.088(2) 0.118(17) Uiso 1 1 d .
H9 H 0.558(3) 0.5060(15) 0.4259(19) 0.075(14) Uiso 1 1 d .
H54 H 0.823(4) 1.0596(17) 0.491(2) 0.100(16) Uiso 1 1 d .
H50 H 0.915(4) 0.9442(19) 0.410(3) 0.11(2) Uiso 1 1 d .

loop_
_atom_site_aniso_label
_atom_site_aniso_U_11
_atom_site_aniso_U_22
_atom_site_aniso_U_33
_atom_site_aniso_U_23
_atom_site_aniso_U_13
_atom_site_aniso_U_12
C4 0.075(3) 0.053(3) 0.054(2) -0.007(2) 0.008(2) -0.010(3)
C7 0.080(3) 0.048(3) 0.054(2) 0.0004(19) 0.009(2) -0.001(3)
N1 0.079(3) 0.092(3) 0.090(2) 0.008(2) -0.004(2) -0.002(2)
C8 0.090(4) 0.057(3) 0.057(2) -0.004(2) 0.006(2) -0.010(3)
C3 0.084(4) 0.050(3) 0.071(3) 0.000(2) 0.011(2) -0.004(3)
C12 0.076(4) 0.061(3) 0.078(3) -0.002(2) 0.012(2) -0.007(3)
C1 0.079(3) 0.067(3) 0.057(2) -0.009(2) -0.001(2) -0.002(3)
C5 0.085(4) 0.052(3) 0.085(3) 0.003(3) 0.007(3) -0.001(3)
N2 0.069(3) 0.094(3) 0.116(3) 0.001(2) 0.006(2) -0.005(2)
C10 0.074(3) 0.081(3) 0.059(2) 0.007(2) 0.008(2) -0.013(3)
C2 0.083(4) 0.061(3) 0.077(3) 0.003(2) 0.009(2) -0.002(3)
C6 0.079(4) 0.067(3) 0.079(3) -0.002(3) 0.011(3) -0.014(3)
C9 0.085(4) 0.067(3) 0.065(3) -0.003(2) 0.002(2) -0.008(3)
C11 0.096(4) 0.055(3) 0.087(3) 0.003(3) 0.021(3) 0.003(3)
C40 0.091(3) 0.057(3) 0.052(2) 0.001(2) 0.014(2) 0.000(2)
C25 0.074(4) 0.096(4) 0.051(2) 0.008(2) 0.006(2) 0.008(3)
C28 0.072(3) 0.068(3) 0.051(2) 0.003(2) 0.000(2) 0.000(3)
C43 0.098(4) 0.057(3) 0.049(2) 0.003(2) 0.008(2) -0.002(3)
N8 0.092(3) 0.096(3) 0.081(2) 0.014(2) 0.003(2) 0.009(2)
C39 0.111(4) 0.071(3) 0.057(3) 0.003(3) 0.002(3) 0.003(3)
C30 0.069(4) 0.079(4) 0.077(3) -0.005(3) 0.019(2) -0.003(3)
N5 0.080(3) 0.108(3) 0.088(2) -0.004(2) 0.021(2) 0.012(2)
C31 0.064(3) 0.089(4) 0.052(2) -0.008(2) 0.002(2) -0.002(3)
C27 0.068(4) 0.080(4) 0.076(3) 0.008(3) -0.001(2) -0.005(3)
C46 0.076(3) 0.070(3) 0.075(3) -0.006(2) 0.004(3) 0.002(3)
C38 0.103(4) 0.067(3) 0.075(3) -0.006(3) 0.027(3) -0.001(3)
C29 0.086(4) 0.079(4) 0.065(3) -0.003(3) 0.013(2) -0.001(4)
C47 0.085(4) 0.086(3) 0.062(3) 0.020(2) 0.002(3) 0.009(3)
C26 0.094(5) 0.076(4) 0.073(3) -0.006(3) -0.002(3) 0.013(4)
C48 0.099(4) 0.080(3) 0.060(3) 0.015(2) 0.009(3) 0.011(3)
C45 0.101(4) 0.068(3) 0.073(3) 0.013(3) 0.002(3) 0.003(3)
C41 0.089(4) 0.097(3) 0.055(3) 0.008(2) 0.011(3) 0.002(3)
C37 0.101(4) 0.071(3) 0.066(3) 0.005(2) 0.009(3) -0.004(3)
N7 0.085(3) 0.140(4) 0.107(3) 0.029(3) 0.025(2) 0.016(3)
C44 0.095(4) 0.074(3) 0.069(3) 0.011(3) 0.009(3) -0.005(3)
C36 0.076(4) 0.078(3) 0.100(3) -0.021(3) 0.009(3) 0.005(3)
C42 0.097(4) 0.114(4) 0.060(3) 0.014(3) 0.013(3) 0.007(3)
C34 0.064(4) 0.159(6) 0.086(4) -0.040(4) -0.006(3) 0.005(4)
C35 0.082(4) 0.104(4) 0.115(4) -0.037(3) -0.002(3) 0.007(4)
C32 0.071(4) 0.137(5) 0.088(3) 0.029(3) 0.001(3) 0.005(3)
N6 0.061(3) 0.230(5) 0.139(3) -0.064(3) 0.008(2) 0.000(3)
C33 0.080(5) 0.160(6) 0.079(3) 0.012(4) 0.009(3) -0.021(5)
C22 0.082(3) 0.055(3) 0.073(3) 0.005(2) 0.007(3) 0.002(3)
C19 0.090(3) 0.047(2) 0.050(2) -0.0009(19) 0.002(2) -0.003(2)
C24 0.087(4) 0.058(3) 0.063(3) 0.003(2) -0.005(3) -0.006(3)
C52 0.090(3) 0.046(2) 0.067(3) 0.009(2) -0.002(3) -0.010(3)
N4 0.097(3) 0.098(3) 0.087(2) -0.005(2) 0.008(2) 0.012(2)
C16 0.090(3) 0.046(2) 0.053(2) -0.003(2) -0.001(2) -0.006(2)
C17 0.098(4) 0.064(3) 0.055(3) 0.006(2) -0.003(3) -0.006(3)
C13 0.076(3) 0.090(3) 0.082(3) -0.017(3) -0.006(3) -0.006(3)
C20 0.097(4) 0.069(3) 0.054(3) 0.001(2) 0.003(3) 0.008(3)
N3 0.085(3) 0.165(4) 0.087(3) -0.028(3) -0.002(2) 0.008(3)
C14 0.091(4) 0.133(5) 0.064(3) -0.011(3) 0.008(3) 0.011(3)
C23 0.101(4) 0.064(3) 0.061(3) 0.002(2) 0.002(3) -0.004(3)
C15 0.092(4) 0.093(4) 0.056(3) -0.001(3) -0.012(3) 0.009(3)
C54 0.088(5) 0.069(4) 0.136(4) 0.000(3) 0.018(4) -0.014(4)
C18 0.090(4) 0.070(3) 0.068(3) -0.001(2) -0.011(3) 0.003(3)
C49 0.079(4) 0.072(4) 0.098(3) 0.020(3) 0.003(3) 0.002(3)
C51 0.087(4) 0.060(4) 0.099(3) 0.003(3) 0.000(3) -0.010(3)
C53 0.107(5) 0.060(3) 0.103(4) -0.012(3) 0.016(3) -0.012(4)
C50 0.107(5) 0.065(4) 0.108(4) -0.010(3) 0.006(4) 0.011(4)
C21 0.083(4) 0.086(3) 0.065(3) -0.007(3) -0.006(3) 0.001(3)
N9 0.106(4) 0.100(5) 0.161(5) 0.013(4) 0.025(4) 0.017(4)

loop_
_atom_type_symbol
_atom_type_description
_atom_type_scat_dispersion_real
_atom_type_scat_dispersion_imag
_atom_type_scat_source
C C 0.0033 0.0016 'International Tables Vol C Tables 4.2.6.8 and 6.1.1.4'
H H 0.0000 0.0000 'International Tables Vol C Tables 4.2.6.8 and 6.1.1.4'
N N 0.0061 0.0033 'International Tables Vol C Tables 4.2.6.8 and 6.1.1.4'

loop_
_geom_angle_atom_site_label_1
_geom_angle_atom_site_label_2
_geom_angle_atom_site_label_3
_geom_angle
_geom_angle_site_symmetry_3
C5 C4 C3 116.4(4) .
C5 C4 C7 120.3(4) .
C3 C4 C7 123.3(4) .
C12 C7 C8 116.0(4) .
C12 C7 C4 121.8(4) .
C8 C7 C4 122.2(4) .
C1 N1 H2 120.0 .
C1 N1 H1 120.0 .
H2 N1 H1 120.0 .
C9 C8 C7 122.1(4) .
C9 C8 H7 120(2) .
C7 C8 H7 118(2) .
C4 C3 C2 121.6(4) .
C4 C3 H4 119.6(18) .
C2 C3 H4 118.5(18) .
C11 C12 C7 122.1(5) .
C11 C12 H10 121(2) .
C7 C12 H10 117(2) .
C2 C1 C6 118.3(4) .
C2 C1 N1 121.1(4) .
C6 C1 N1 120.6(4) .
C6 C5 C4 122.5(5) .
C6 C5 H5 121(2) .
C4 C5 H5 116(2) .
C10 N2 H11 120.0 .
C10 N2 H12 120.0 .
H11 N2 H12 120.0 .
C9 C10 C11 118.9(5) .
C9 C10 N2 122.0(4) .
C11 C10 N2 119.1(5) .
C1 C2 C3 120.6(4) .
C1 C2 H3 125(2) .
C3 C2 H3 115(2) .
C5 C6 C1 120.6(5) .
C5 C6 H6 120(2) .
C1 C6 H6 119(2) .
C10 C9 C8 120.3(4) .
C10 C9 H8 121.6(18) .
C8 C9 H8 117.5(18) .
C12 C11 C10 120.4(5) .
C12 C11 H9 121(3) .
C10 C11 H9 119(3) .
C41 C40 C39 116.3(4) .
C41 C40 C43 122.2(4) .
C39 C40 C43 121.5(4) .
C30 C25 C26 117.3(5) .
C30 C25 N5 121.1(5) .
C26 C25 N5 121.6(5) .
C27 C28 C29 116.0(5) .
C27 C28 C31 123.0(5) .
C29 C28 C31 121.0(4) .
C48 C43 C44 115.7(5) .
C48 C43 C40 121.5(4) .
C44 C43 C40 122.8(4) .
C46 N8 H47 120.0 .
C46 N8 H48 120.0 .
H47 N8 H48 120.0 .
C38 C39 C40 123.1(5) .
C38 C39 H40 120(2) .
C40 C39 H40 117(2) .
C25 C30 C29 120.1(5) .
C25 C30 H30 120.4(19) .
C29 C30 H30 119(2) .
C25 N5 H25 120.0 .
C25 N5 H26 120.0 .
H25 N5 H26 120.0 .
C36 C31 C32 116.8(4) .
C36 C31 C28 122.3(4) .
C32 C31 C28 120.9(5) .
C26 C27 C28 121.4(5) .
C26 C27 H28 118(2) .
C28 C27 H28 120(2) .
N8 C46 C45 120.5(4) .
N8 C46 C47 121.3(5) .
C45 C46 C47 118.3(5) .
C37 C38 C39 119.7(5) .
C37 C38 H39 119(3) .
C39 C38 H39 121(3) .
C28 C29 C30 123.0(5) .
C28 C29 H29 122(3) .
C30 C29 H29 114(3) .
C48 C47 C46 119.6(5) .
C48 C47 H45 116.5(19) .
C46 C47 H45 123.5(19) .
C27 C26 C25 122.1(5) .
C27 C26 H27 123(3) .
C25 C26 H27 115(3) .
C47 C48 C43 123.3(4) .
C47 C48 H46 118.3 .
C43 C48 H46 118.3 .
C44 C45 C46 120.6(5) .
C44 C45 H44 114(3) .
C46 C45 H44 125(3) .
C40 C41 C42 121.2(4) .
C40 C41 H41 122.2(16) .
C42 C41 H41 116.6(16) .
C38 C37 C42 118.4(5) .
C38 C37 N7 120.2(5) .
C42 C37 N7 121.4(4) .
C37 N7 H38 120.0 .
C37 N7 H37 120.0 .
H38 N7 H37 120.0 .
C45 C44 C43 122.3(5) .
C45 C44 H43 118(2) .
C43 C44 H43 120(2) .
C35 C36 C31 122.5(5) .
C35 C36 H31 118.7 .
C31 C36 H31 118.7 .
C37 C42 C41 121.0(4) .
C37 C42 H42 119.5 .
C41 C42 H42 119.5 .
C33 C34 C35 120.3(6) .
C33 C34 N6 118.9(7) .
C35 C34 N6 120.8(7) .
C34 C35 C36 119.6(5) .
C34 C35 H32 120.2 .
C36 C35 H32 120.2 .
C31 C32 C33 120.7(5) .
C31 C32 H34 119.7 .
C33 C32 H34 119.7 .
C34 N6 H35 120.0 .
C34 N6 H36 120.0 .
H35 N6 H36 120.0 .
C34 C33 C32 120.1(6) .
C34 C33 H33 126(3) .
C32 C33 H33 113(3) .
C23 C22 C21 117.7(5) .
C23 C22 N4 121.4(4) .
C21 C22 N4 120.9(4) .
C20 C19 C24 115.1(4) .
C20 C19 C16 123.0(4) .
C24 C19 C16 121.8(4) .
C23 C24 C19 121.9(4) .
C23 C24 H22 122(2) .
C19 C24 H22 116(2) .
C53 C52 C51 114.3(4) .
C53 C52 C52 123.3(5) 3_676
C51 C52 C52 122.4(5) 3_676
C22 N4 H24 120.0 .
C22 N4 H23 120.0 .
H24 N4 H23 120.0 .
C15 C16 C17 114.9(5) .
C15 C16 C19 122.5(4) .
C17 C16 C19 122.6(4) .
C18 C17 C16 123.1(4) .
C18 C17 H18 117.1(19) .
C16 C17 H18 119.4(19) .
C18 C13 C14 117.7(5) .
C18 C13 N3 120.6(4) .
C14 C13 N3 121.6(5) .
C21 C20 C19 123.5(4) .
C21 C20 H19 122.1(17) .
C19 C20 H19 114.3(17) .
C13 N3 H13 120.0 .
C13 N3 H14 120.0 .
H13 N3 H14 120.0 .
C15 C14 C13 121.5(5) .
C15 C14 H16 124(2) .
C13 C14 H16 114(2) .
C24 C23 C22 121.2(5) .
C24 C23 H21 120(2) .
C22 C23 H21 117(2) .
C14 C15 C16 122.6(5) .
C14 C15 H17 119(3) .
C16 C15 H17 118(3) .
C53 C54 C49 120.9(6) .
C53 C54 H54 124(2) .
C49 C54 H54 115(2) .
C13 C18 C17 120.0(5) .
C13 C18 H15 119(2) .
C17 C18 H15 121(2) .
C54 C49 C50 116.8(6) .
C54 C49 N9 121.0(6) .
C50 C49 N9 122.0(6) .
C50 C51 C52 122.2(5) .
C50 C51 H52 126(2) .
C52 C51 H52 112(2) .
C54 C53 C52 123.9(5) .
C54 C53 H53 119(3) .
C52 C53 H53 117(3) .
C49 C50 C51 121.7(6) .
C49 C50 H51 118(3) .
C51 C50 H51 119(3) .
C20 C21 C22 120.6(4) .
C20 C21 H20 124(2) .
C22 C21 H20 115(2) .
C49 N9 H49 101(4) .
C49 N9 H50 114(4) .
H49 N9 H50 121(6) .

loop_
_geom_bond_atom_site_label_1
_geom_bond_atom_site_label_2
_geom_bond_distance
_geom_bond_site_symmetry_2
C4 C5 1.390(5) .
C4 C3 1.393(5) .
C4 C7 1.478(5) .
C7 C12 1.390(5) .
C7 C8 1.411(5) .
N1 C1 1.393(5) .
N1 H2 0.8600 .
N1 H1 0.8600 .
C8 C9 1.389(5) .
C8 H7 1.06(4) .
C3 C2 1.395(5) .
C3 H4 1.16(4) .
C12 C11 1.382(6) .
C12 H10 1.00(4) .
C1 C2 1.385(5) .
C1 C6 1.386(5) .
C5 C6 1.381(6) .
C5 H5 0.91(3) .
N2 C10 1.403(5) .
N2 H11 0.8600 .
N2 H12 0.8600 .
C10 C9 1.368(5) .
C10 C11 1.399(6) .
C2 H3 1.07(4) .
C6 H6 0.99(4) .
C9 H8 1.19(4) .
C11 H9 0.84(3) .
C40 C41 1.380(5) .
C40 C39 1.382(5) .
C40 C43 1.483(5) .
C25 C30 1.375(5) .
C25 C26 1.385(6) .
C25 N5 1.403(5) .
C28 C27 1.380(5) .
C28 C29 1.388(6) .
C28 C31 1.479(5) .
C43 C48 1.390(5) .
C43 C44 1.395(5) .
N8 C46 1.387(4) .
N8 H47 0.8600 .
N8 H48 0.8600 .
C39 C38 1.379(6) .
C39 H40 0.86(3) .
C30 C29 1.388(6) .
C30 H30 0.98(3) .
N5 H25 0.8600 .
N5 H26 0.8600 .
C31 C36 1.384(5) .
C31 C32 1.394(5) .
C27 C26 1.378(6) .
C27 H28 0.96(3) .
C46 C45 1.388(6) .
C46 C47 1.398(5) .
C38 C37 1.369(6) .
C38 H39 0.87(3) .
C29 H29 0.88(4) .
C47 C48 1.382(5) .
C47 H45 1.09(4) .
C26 H27 0.81(3) .
C48 H46 0.9300 .
C45 C44 1.385(6) .
C45 H44 0.98(4) .
C41 C42 1.385(5) .
C41 H41 1.12(3) .
C37 C42 1.383(5) .
C37 N7 1.417(5) .
N7 H38 0.8600 .
N7 H37 0.8600 .
C44 H43 0.97(3) .
C36 C35 1.379(6) .
C36 H31 0.9300 .
C42 H42 0.9300 .
C34 C33 1.361(7) .
C34 C35 1.369(6) .
C34 N6 1.432(6) .
C35 H32 0.9300 .
C32 C33 1.407(7) .
C32 H34 0.9300 .
N6 H35 0.8600 .
N6 H36 0.8600 .
C33 H33 0.98(4) .
C22 C23 1.380(5) .
C22 C21 1.381(5) .
C22 N4 1.389(4) .
C19 C20 1.391(5) .
C19 C24 1.395(5) .
C19 C16 1.470(5) .
C24 C23 1.379(6) .
C24 H22 0.97(3) .
C52 C53 1.382(6) .
C52 C51 1.388(6) .
C52 C52 1.481(8) 3_676
N4 H24 0.8600 .
N4 H23 0.8600 .
C16 C15 1.385(5) .
C16 C17 1.387(5) .
C17 C18 1.384(6) .
C17 H18 0.90(3) .
C13 C18 1.372(5) .
C13 C14 1.378(6) .
C13 N3 1.400(5) .
C20 C21 1.360(5) .
C20 H19 0.95(3) .
N3 H13 0.8600 .
N3 H14 0.8600 .
C14 C15 1.361(6) .
C14 H16 0.86(3) .
C23 H21 0.95(3) .
C15 H17 0.76(3) .
C54 C53 1.364(6) .
C54 C49 1.370(6) .
C54 H54 0.97(4) .
C18 H15 1.03(4) .
C49 C50 1.373(7) .
C49 N9 1.412(7) .
C51 C50 1.376(7) .
C51 H52 0.89(3) .
C53 H53 0.86(3) .
C50 H51 0.80(3) .
C21 H20 1.00(3) .
N9 H49 0.90(5) .
N9 H50 0.79(4) .

loop_
_geom_torsion_atom_site_label_1
_geom_torsion_atom_site_label_2
_geom_torsion_atom_site_label_3
_geom_torsion_atom_site_label_4
_geom_torsion
_geom_torsion_site_symmetry_1
C5 C4 C7 C12 -26.6(5) .
C3 C4 C7 C12 152.7(4) .
C5 C4 C7 C8 153.0(4) .
C3 C4 C7 C8 -27.7(5) .
C12 C7 C8 C9 1.0(5) .
C4 C7 C8 C9 -178.7(3) .
C5 C4 C3 C2 -0.3(5) .
C7 C4 C3 C2 -179.6(4) .
C8 C7 C12 C11 -1.6(6) .
C4 C7 C12 C11 178.1(4) .
C3 C4 C5 C6 0.7(6) .
C7 C4 C5 C6 -180.0(4) .
C6 C1 C2 C3 -0.6(6) .
N1 C1 C2 C3 177.3(3) .
C4 C3 C2 C1 0.3(6) .
C4 C5 C6 C1 -1.1(6) .
C2 C1 C6 C5 1.0(6) .
N1 C1 C6 C5 -176.9(4) .
C11 C10 C9 C8 -3.5(6) .
N2 C10 C9 C8 179.1(3) .
C7 C8 C9 C10 1.6(6) .
C7 C12 C11 C10 -0.4(6) .
C9 C10 C11 C12 3.0(6) .
N2 C10 C11 C12 -179.6(4) .
C41 C40 C43 C48 -26.1(6) .
C39 C40 C43 C48 153.5(4) .
C41 C40 C43 C44 153.1(4) .
C39 C40 C43 C44 -27.4(6) .
C41 C40 C39 C38 3.1(6) .
C43 C40 C39 C38 -176.5(4) .
C26 C25 C30 C29 -0.2(6) .
N5 C25 C30 C29 178.4(4) .
C27 C28 C31 C36 -143.3(4) .
C29 C28 C31 C36 38.2(5) .
C27 C28 C31 C32 38.2(5) .
C29 C28 C31 C32 -140.3(4) .
C29 C28 C27 C26 -0.1(6) .
C31 C28 C27 C26 -178.7(4) .
C40 C39 C38 C37 1.1(7) .
C27 C28 C29 C30 -0.3(6) .
C31 C28 C29 C30 178.3(4) .
C25 C30 C29 C28 0.5(6) .
N8 C46 C47 C48 -175.8(4) .
C45 C46 C47 C48 4.4(6) .
C28 C27 C26 C25 0.4(6) .
C30 C25 C26 C27 -0.2(6) .
N5 C25 C26 C27 -178.9(4) .
C46 C47 C48 C43 -2.7(7) .
C44 C43 C48 C47 0.4(6) .
C40 C43 C48 C47 179.6(4) .
N8 C46 C45 C44 176.2(4) .
C47 C46 C45 C44 -4.0(6) .
C39 C40 C41 C42 -3.4(6) .
C43 C40 C41 C42 176.2(4) .
C39 C38 C37 C42 -5.0(7) .
C39 C38 C37 N7 176.7(4) .
C46 C45 C44 C43 1.7(7) .
C48 C43 C44 C45 0.1(6) .
C40 C43 C44 C45 -179.1(4) .
C32 C31 C36 C35 0.5(6) .
C28 C31 C36 C35 -178.1(4) .
C38 C37 C42 C41 4.7(7) .
N7 C37 C42 C41 -177.1(4) .
C40 C41 C42 C37 -0.4(7) .
C33 C34 C35 C36 -2.1(7) .
N6 C34 C35 C36 -178.5(4) .
C31 C36 C35 C34 1.1(7) .
C36 C31 C32 C33 -1.0(6) .
C28 C31 C32 C33 177.5(4) .
C35 C34 C33 C32 1.6(8) .
N6 C34 C33 C32 178.0(4) .
C31 C32 C33 C34 0.1(7) .
C20 C19 C24 C23 -0.7(6) .
C16 C19 C24 C23 -179.1(4) .
C20 C19 C16 C15 20.6(6) .
C24 C19 C16 C15 -161.1(4) .
C20 C19 C16 C17 -158.3(4) .
C24 C19 C16 C17 19.9(6) .
C15 C16 C17 C18 -2.7(6) .
C19 C16 C17 C18 176.3(4) .
C24 C19 C20 C21 0.3(6) .
C16 C19 C20 C21 178.7(4) .
C18 C13 C14 C15 -3.5(8) .
N3 C13 C14 C15 179.5(5) .
C19 C24 C23 C22 0.4(6) .
C21 C22 C23 C24 0.4(6) .
N4 C22 C23 C24 -177.8(4) .
C13 C14 C15 C16 0.9(8) .
C17 C16 C15 C14 2.1(7) .
C19 C16 C15 C14 -176.9(4) .
C14 C13 C18 C17 2.9(7) .
N3 C13 C18 C17 180.0(4) .
C16 C17 C18 C13 0.2(7) .
C53 C54 C49 C50 -2.9(7) .
C53 C54 C49 N9 172.0(5) .
C53 C52 C51 C50 -1.2(6) .
C52 C52 C51 C50 177.8(5) 3_676
C49 C54 C53 C52 -0.2(8) .
C51 C52 C53 C54 2.3(7) .
C52 C52 C53 C54 -176.8(5) 3_676
C54 C49 C50 C51 4.0(7) .
N9 C49 C50 C51 -170.9(5) .
C52 C51 C50 C49 -1.9(8) .
C19 C20 C21 C22 0.5(7) .
C23 C22 C21 C20 -0.8(6) .
N4 C22 C21 C20 177.4(4) .
